data_4027111
loop_
_publ_author_name
'Yong-Li Zhong'
'Donald R. Gauthier'
'Yao-Jun Shi'
'Mark McLaughlin'
'John Y. L. Chung'
'Philippe Dagneau'
'Benjamin Marcune'
'Shane W. Krska'
'Richard G. Ball'
'Robert A. Reamer'
'Nobuyoshi Yasuda'

_publ_section_title
;
 Synthesis of Antifungal Glucan Synthase Inhibitors from Enfumafungin
;
_journal_name_full 'Journal of Organic Chemistry'
_journal_page_first 3297
_journal_page_last 3310
_journal_paper_doi 10.1021/jo300046v
_journal_volume 77
_journal_year 2012
_chemical_absolute_configuration ad
_chemical_formula_moiety 'C39 H64 N O7, C2 H3 N, Cl, O H2'
_chemical_formula_sum 'C41 H69 Cl N2 O8'
_chemical_formula_weight 753.448
_space_group_IT_number 4
_symmetry_cell_setting monoclinic
_symmetry_Int_Tables_number 4
_symmetry_space_group_name_Hall 'P 2yb'
_symmetry_space_group_name_H-M 'P 1 21 1'
_audit_creation_date 2011-12-08
_audit_creation_method cif4csd
_cell_angle_alpha 90.00
_cell_angle_beta 94.3100(10)
_cell_angle_gamma 90.00
_cell_formula_units_Z 2
_cell_length_a 16.1486(7)
_cell_length_b 6.8450(3)
_cell_length_c 18.5516(8)
_cell_volume 2044.84(15)
_diffrn_ambient_temperature 100
_diffrn_measured_fraction_theta_full 0.997
_diffrn_measured_fraction_theta_max 0.997
_diffrn_measurement_device '\k-geometry diffractometer'
_diffrn_radiation_type 'Mo K\a'
_diffrn_reflns_av_R_equivalents 0.0411
_diffrn_reflns_av_sigmaI/netI 0.0509
_diffrn_reflns_limit_h_max 21
_diffrn_reflns_limit_h_min -21
_diffrn_reflns_limit_k_max 9
_diffrn_reflns_limit_k_min -9
_diffrn_reflns_limit_l_max 24
_diffrn_reflns_limit_l_min -24
_diffrn_reflns_number 28249
_diffrn_reflns_theta_full 28.20
_diffrn_reflns_theta_max 28.20
_diffrn_reflns_theta_min 1.61
_exptl_absorpt_coefficient_mu 0.1459
_exptl_absorpt_correction_T_max 0.9884
_exptl_absorpt_correction_T_min 0.8680623
_exptl_absorpt_correction_type multi-scan
_exptl_crystal_colour translucent
_exptl_crystal_density_diffrn 1.224
_exptl_crystal_F_000 820
_exptl_crystal_size_max 0.230
_exptl_crystal_size_mid 0.180
_exptl_crystal_size_min 0.080
_refine_ls_abs_structure_details
;
Flack H D (1983), Acta Cryst. A39, 876-88
Hooft, Straver, and Spek J. Appl. Cryst. (2008) 41, 96-103
;
_refine_ls_abs_structure_Flack 0.03(5)
_refine_ls_goodness_of_fit_ref 1.028
_refine_ls_number_parameters 483
_refine_ls_number_reflns 10026
_refine_ls_R_factor_gt 0.0461
_refine_ls_wR_factor_ref 0.1195
_reflns_number_gt 8424
_reflns_number_total 10026
_cod_data_source_file jo300046v_si_001.cif
_cod_data_source_block MDC032
_cod_original_sg_symbol_H-M 'P 21'
_cod_database_code 4027111
_refine_ls_abs_structure_hooft_mrl 0.00(3)

loop_
_symmetry_equiv_pos_site_id
_symmetry_equiv_pos_as_xyz
1 x,y,z
2 -x,1/2+y,-z

loop_
_atom_site_label
_atom_site_chemical_conn_number
_atom_site_type_symbol
_atom_site_occupancy
_atom_site_fract_x
_atom_site_fract_y
_atom_site_fract_z
_atom_site_U_iso_or_equiv
_atom_site_adp_type
_atom_site_calc_flag
_atom_site_refinement_flags
_atom_site_symmetry_multiplicity
C1 1 C 1 0.31635(12) 0.4241(3) 0.09818(10) 0.0176(4) Uani d . 1
H1A 2 H 1 0.3466 0.3125 0.0786 0.021 Uiso calc R 1
H1B 3 H 1 0.3390 0.5454 0.0783 0.021 Uiso calc R 1
C2 4 C 1 0.33235(11) 0.4264(3) 0.18036(10) 0.0181(4) Uani d . 1
H2 5 H 1 0.3295 0.2904 0.1996 0.022 Uiso calc R 1
C3 6 C 1 0.27373(12) 0.5580(3) 0.21852(10) 0.0187(4) Uani d . 1
H3 7 H 1 0.2902 0.6969 0.2109 0.022 Uiso calc R 1
C4 8 C 1 0.18161(13) 0.5336(4) 0.19115(11) 0.0231(5) Uani d . 1
C5 9 C 1 0.17696(13) 0.5732(4) 0.10881(11) 0.0210(5) Uani d . 1
H5 10 H 1 0.2089 0.6960 0.1017 0.025 Uiso calc R 1
C6 11 C 1 0.08852(14) 0.6080(5) 0.07502(12) 0.0347(6) Uani d . 1
H6A 12 H 1 0.0505 0.5174 0.0978 0.042 Uiso calc R 1
H6B 13 H 1 0.0717 0.7427 0.0868 0.042 Uiso calc R 1
C7 14 C 1 0.07766(15) 0.5821(5) -0.00363(12) 0.0411(8) Uani d . 1
H7A 15 H 1 0.0408 0.6872 -0.0240 0.049 Uiso calc R 1
H7B 16 H 1 0.0489 0.4563 -0.0139 0.049 Uiso calc R 1
C8 17 C 1 0.15787(12) 0.5840(3) -0.04328(11) 0.0188(4) Uani d . 1
H8 18 H 1 0.1857 0.7127 -0.0333 0.023 Uiso calc R 1
C9 19 C 1 0.21470(12) 0.4271(3) -0.01066(10) 0.0157(4) Uani d . 1
C10 20 C 1 0.22300(12) 0.4075(3) 0.07210(10) 0.0165(4) Uani d . 1
C11 21 C 1 0.25729(13) 0.3075(3) -0.05198(11) 0.0189(4) Uani d . 1
H11 22 H 1 0.2881 0.2029 -0.0296 0.023 Uiso calc R 1
C12 23 C 1 0.25777(12) 0.3336(3) -0.13124(10) 0.0161(4) Uani d . 1
C13 24 C 1 0.22591(11) 0.5292(3) -0.16120(10) 0.0138(4) Uani d . 1
C14 25 C 1 0.14161(12) 0.5641(3) -0.12650(10) 0.0166(4) Uani d . 1
C15 26 C 1 0.10301(12) 0.7530(4) -0.15932(10) 0.0200(4) Uani d . 1
H15A 27 H 1 0.0516 0.7841 -0.1357 0.024 Uiso calc R 1
H15B 28 H 1 0.1424 0.8626 -0.1501 0.024 Uiso calc R 1
C16 29 C 1 0.08255(12) 0.7311(3) -0.24074(11) 0.0201(4) Uani d . 1
H16A 30 H 1 0.0569 0.8539 -0.2596 0.024 Uiso calc R 1
H16B 31 H 1 0.0409 0.6257 -0.2491 0.024 Uiso calc R 1
C17 32 C 1 0.15834(12) 0.6838(3) -0.28413(10) 0.0156(4) Uani d . 1
C18 33 C 1 0.20982(11) 0.5118(3) -0.24555(10) 0.0140(4) Uani d . 1
H18 34 H 1 0.1746 0.3926 -0.2538 0.017 Uiso calc R 1
C19 35 C 1 0.28910(12) 0.4702(3) -0.28321(11) 0.0180(4) Uani d . 1
C20 36 C 1 0.09167(14) 0.7899(3) -0.40945(11) 0.0235(5) Uani d . 1
H20A 37 H 1 0.0702 0.7407 -0.4568 0.035 Uiso calc R 1
H20B 38 H 1 0.1355 0.8861 -0.4158 0.035 Uiso calc R 1
H20C 39 H 1 0.0465 0.8517 -0.3853 0.035 Uiso calc R 1
C21 40 C 1 0.12748(12) 0.6193(3) -0.36312(11) 0.0162(4) Uani d . 1
H21 41 H 1 0.1787 0.5779 -0.3862 0.019 Uiso calc R 1
C22 42 C 1 0.06783(13) 0.4396(3) -0.37041(11) 0.0230(5) Uani d . 1
H22 43 H 1 0.0789 0.3564 -0.3264 0.028 Uiso calc R 1
C23 44 C 1 0.15127(14) 0.3274(4) 0.20564(12) 0.0292(5) Uani d . 1
H23A 45 H 1 0.1586 0.3018 0.2583 0.035 Uiso calc R 1
H23B 46 H 1 0.0911 0.3200 0.1911 0.035 Uiso calc R 1
C24 47 C 1 0.13040(15) 0.6810(5) 0.23113(12) 0.0343(6) Uani d . 1
H24A 48 H 1 0.0712 0.6611 0.2174 0.051 Uiso calc R 1
H24B 49 H 1 0.1463 0.8140 0.2182 0.051 Uiso calc R 1
H24C 50 H 1 0.1409 0.6624 0.2834 0.051 Uiso calc R 1
C25 51 C 1 0.18778(15) 0.2082(4) 0.09248(11) 0.0257(5) Uani d . 1
H25A 52 H 1 0.1290 0.1995 0.0734 0.031 Uiso calc R 1
H25B 53 H 1 0.2189 0.1034 0.0696 0.031 Uiso calc R 1
C26 54 C 1 0.08125(12) 0.3912(4) -0.14221(12) 0.0229(5) Uani d . 1
H26A 55 H 1 0.0251 0.4301 -0.1314 0.034 Uiso calc R 1
H26B 56 H 1 0.0992 0.2795 -0.1119 0.034 Uiso calc R 1
H26C 57 H 1 0.0812 0.3545 -0.1933 0.034 Uiso calc R 1
C27 58 C 1 0.29214(12) 0.6830(3) -0.13456(10) 0.0172(4) Uani d . 1
H27A 59 H 1 0.3100 0.6581 -0.0837 0.026 Uiso calc R 1
H27B 60 H 1 0.2681 0.8142 -0.1394 0.026 Uiso calc R 1
H27C 61 H 1 0.3401 0.6737 -0.1638 0.026 Uiso calc R 1
C28 62 C 1 0.21156(13) 0.8698(3) -0.28891(11) 0.0201(4) Uani d . 1
H28A 63 H 1 0.1761 0.9787 -0.3064 0.030 Uiso calc R 1
H28B 64 H 1 0.2547 0.8475 -0.3224 0.030 Uiso calc R 1
H28C 65 H 1 0.2377 0.9014 -0.2409 0.030 Uiso calc R 1
C29 66 C 1 0.08830(15) 0.3186(4) -0.43610(12) 0.0284(5) Uani d . 1
H29A 67 H 1 0.0510 0.2056 -0.4410 0.043 Uiso calc R 1
H29B 68 H 1 0.1460 0.2734 -0.4296 0.043 Uiso calc R 1
H29C 69 H 1 0.0810 0.3993 -0.4797 0.043 Uiso calc R 1
C30 70 C 1 -0.02565(14) 0.4878(4) -0.37745(13) 0.0334(6) Uani d . 1
H30A 71 H 1 -0.0396 0.5547 -0.4235 0.050 Uiso calc R 1
H30B 72 H 1 -0.0390 0.5728 -0.3374 0.050 Uiso calc R 1
H30C 73 H 1 -0.0578 0.3666 -0.3759 0.050 Uiso calc R 1
C31 74 C 1 0.48106(13) 0.3970(4) 0.19437(12) 0.0262(5) Uani d . 1
C32 75 C 1 0.55789(14) 0.4927(5) 0.22815(15) 0.0368(6) Uani d . 1
H32A 76 H 1 0.5853 0.4045 0.2641 0.055 Uiso calc R 1
H32B 77 H 1 0.5428 0.6143 0.2518 0.055 Uiso calc R 1
H32C 78 H 1 0.5957 0.5219 0.1907 0.055 Uiso calc R 1
C33 79 C 1 0.31643(13) 0.6765(3) 0.33703(11) 0.0193(4) Uani d . 1
H33A 80 H 1 0.2795 0.7912 0.3295 0.023 Uiso calc R 1
H33B 81 H 1 0.3720 0.7125 0.3221 0.023 Uiso calc R 1
C34 82 C 1 0.32288(12) 0.6187(3) 0.41725(11) 0.0155(4) Uani d . 1
C35 83 C 1 0.33478(13) 0.8049(3) 0.46493(11) 0.0185(4) Uani d . 1
H35 84 H 1 0.3846 0.8756 0.4493 0.022 Uiso calc R 1
C36 85 C 1 0.24931(13) 0.4946(3) 0.43674(11) 0.0200(4) Uani d . 1
H36A 86 H 1 0.2458 0.3771 0.4065 0.030 Uiso calc R 1
H36B 87 H 1 0.1980 0.5703 0.4285 0.030 Uiso calc R 1
H36C 88 H 1 0.2569 0.4566 0.4877 0.030 Uiso calc R 1
C37 89 C 1 0.26132(15) 0.9455(4) 0.45618(13) 0.0273(5) Uani d . 1
H37A 90 H 1 0.2109 0.8790 0.4695 0.041 Uiso calc R 1
H37B 91 H 1 0.2536 0.9887 0.4058 0.041 Uiso calc R 1
H37C 92 H 1 0.2722 1.0591 0.4876 0.041 Uiso calc R 1
C38 93 C 1 0.35138(14) 0.7580(4) 0.54553(11) 0.0248(4) Uani d . 1
H38A 94 H 1 0.3633 0.8791 0.5725 0.037 Uiso calc R 1
H38B 95 H 1 0.3991 0.6697 0.5524 0.037 Uiso calc R 1
H38C 96 H 1 0.3023 0.6951 0.5633 0.037 Uiso calc R 1
C39 97 C 1 0.41708(14) 0.3303(3) 0.38421(11) 0.0221(4) Uani d . 1
H39A 98 H 1 0.3677 0.2468 0.3800 0.033 Uiso calc R 1
H39B 99 H 1 0.4647 0.2547 0.4047 0.033 Uiso calc R 1
H39C 100 H 1 0.4286 0.3786 0.3362 0.033 Uiso calc R 1
N1 101 N 1 0.40224(10) 0.4992(3) 0.43245(9) 0.0177(4) Uani d . 1
H1C 102 H 1 0.4466 0.5830 0.4310 0.021 Uiso calc R 1
H1D 103 H 1 0.4026 0.4526 0.4790 0.021 Uiso calc R 1
O1 104 O 1 0.28403(8) 0.5165(2) 0.29435(7) 0.0190(3) Uani d . 1
O2 105 O 1 0.19287(10) 0.1784(3) 0.16881(8) 0.0288(4) Uani d . 1
O3 106 O 1 0.41406(8) 0.5108(2) 0.20099(7) 0.0218(3) Uani d . 1
O4 107 O 1 0.47798(11) 0.2406(3) 0.16624(10) 0.0402(4) Uani d . 1
O5 108 O 1 0.28536(10) 0.2071(2) -0.16872(8) 0.0239(3) Uani d . 1
O6 109 O 1 0.27767(9) 0.3276(2) -0.33258(8) 0.0214(3) Uani d . 1
H6 110 H 1 0.3217 0.3105 -0.3531 0.032 Uiso calc R 1
O7 111 O 1 0.35429(9) 0.5550(3) -0.27353(8) 0.0269(4) Uani d . 1
C40 112 C 1 0.4329(2) 0.8934(5) 0.05448(19) 0.0510(8) Uani d . 1
C41 113 C 1 0.5197(2) 0.8633(7) 0.0788(3) 0.0861(14) Uani d . 1
H41A 114 H 1 0.5239 0.8262 0.1300 0.129 Uiso calc R 1
H41B 115 H 1 0.5507 0.9843 0.0726 0.129 Uiso calc R 1
H41C 116 H 1 0.5428 0.7589 0.0502 0.129 Uiso calc R 1
N2 117 N 1 0.36449(19) 0.9155(4) 0.03563(17) 0.0643(8) Uani d . 1
Cl1 118 Cl 1 0.56614(3) 0.75574(8) 0.42452(3) 0.02247(12) Uani d . 1
O8 119 O 1 0.46193(14) -0.0177(4) 0.29118(13) 0.0570(6) Uani d . 1

loop_
_atom_site_aniso_label
_atom_site_aniso_U_11
_atom_site_aniso_U_22
_atom_site_aniso_U_33
_atom_site_aniso_U_23
_atom_site_aniso_U_13
_atom_site_aniso_U_12
C1 0.0137(9) 0.0262(11) 0.0130(9) -0.0006(8) 0.0024(7) 0.0019(8)
C2 0.0098(9) 0.0279(11) 0.0161(9) 0.0008(8) -0.0019(7) 0.0000(8)
C3 0.0168(10) 0.0265(11) 0.0128(9) 0.0017(8) 0.0013(7) 0.0020(8)
C4 0.0141(10) 0.0418(14) 0.0135(9) -0.0014(9) 0.0004(7) 0.0046(9)
C5 0.0144(10) 0.0339(12) 0.0145(9) -0.0010(9) -0.0006(8) 0.0069(9)
C6 0.0165(11) 0.0691(19) 0.0190(11) 0.0031(11) 0.0044(8) 0.0141(11)
C7 0.0198(12) 0.086(2) 0.0181(11) 0.0092(13) 0.0038(9) 0.0177(13)
C8 0.0149(9) 0.0272(11) 0.0146(9) 0.0005(8) 0.0024(7) 0.0038(8)
C9 0.0122(9) 0.0192(10) 0.0157(9) 0.0009(8) 0.0001(7) -0.0026(8)
C10 0.0127(9) 0.0221(11) 0.0146(9) 0.0007(8) 0.0010(7) -0.0002(8)
C11 0.0199(10) 0.0198(10) 0.0166(9) 0.0004(8) -0.0009(8) 0.0040(8)
C12 0.0143(9) 0.0182(10) 0.0154(9) -0.0005(8) -0.0019(7) -0.0015(8)
C13 0.0101(8) 0.0188(10) 0.0123(9) -0.0014(7) -0.0007(7) 0.0005(7)
C14 0.0135(9) 0.0224(11) 0.0136(9) 0.0006(8) -0.0001(7) 0.0022(8)
C15 0.0157(9) 0.0271(11) 0.0173(9) 0.0018(9) 0.0022(7) 0.0071(9)
C16 0.0169(9) 0.0271(12) 0.0160(9) 0.0030(9) 0.0005(7) 0.0061(9)
C17 0.0140(9) 0.0171(10) 0.0156(9) 0.0011(8) 0.0004(7) 0.0013(7)
C18 0.0134(9) 0.0163(9) 0.0123(9) -0.0013(8) -0.0003(7) -0.0005(7)
C19 0.0201(10) 0.0206(11) 0.0133(9) 0.0012(8) 0.0003(7) 0.0018(8)
C20 0.0291(11) 0.0235(12) 0.0175(10) 0.0059(8) -0.0013(8) -0.0001(9)
C21 0.0160(9) 0.0187(10) 0.0137(9) 0.0032(8) -0.0005(7) -0.0024(8)
C22 0.0241(11) 0.0259(12) 0.0176(10) 0.0066(9) -0.0086(8) -0.0086(9)
C23 0.0181(10) 0.0536(16) 0.0163(10) 0.0021(10) 0.0036(8) -0.0065(10)
C24 0.0232(11) 0.0636(18) 0.0157(10) -0.0043(11) -0.0004(9) 0.0186(12)
C25 0.0291(12) 0.0314(14) 0.0162(10) 0.0029(9) -0.0004(8) -0.0101(10)
C26 0.0140(10) 0.0339(13) 0.0203(10) 0.0039(9) -0.0007(8) -0.0052(9)
C27 0.0165(10) 0.0205(10) 0.0143(9) -0.0022(8) -0.0005(7) -0.0034(8)
C28 0.0232(11) 0.0186(11) 0.0185(10) 0.0002(8) 0.0006(8) -0.0017(8)
C29 0.0316(12) 0.0253(12) 0.0265(12) -0.0011(10) -0.0092(9) -0.0071(10)
C30 0.0216(11) 0.0530(17) 0.0248(12) 0.0029(11) -0.0044(9) -0.0108(11)
C31 0.0171(10) 0.0396(14) 0.0218(11) 0.0029(10) 0.0007(8) 0.0052(10)
C32 0.0162(11) 0.0501(16) 0.0434(15) -0.0051(13) -0.0017(10) -0.0011(11)
C33 0.0228(11) 0.0194(10) 0.0155(9) -0.0009(8) 0.0004(8) -0.0006(8)
C34 0.0154(9) 0.0171(10) 0.0139(9) 0.0020(8) 0.0011(7) 0.0022(8)
C35 0.0212(10) 0.0182(10) 0.0163(9) -0.0013(8) 0.0021(8) -0.0027(8)
C36 0.0204(10) 0.0222(11) 0.0178(10) 0.0007(8) 0.0039(8) -0.0029(9)
C37 0.0321(12) 0.0243(12) 0.0252(12) -0.0034(9) 0.0003(9) 0.0050(10)
C38 0.0327(12) 0.0239(11) 0.0173(9) -0.0016(9) -0.0006(8) -0.0015(10)
C39 0.0237(11) 0.0242(11) 0.0184(10) -0.0010(9) 0.0010(8) 0.0048(9)
N1 0.0180(8) 0.0200(9) 0.0150(8) 0.0011(7) 0.0015(6) -0.0015(7)
O1 0.0196(7) 0.0239(8) 0.0131(7) 0.0005(6) -0.0012(5) -0.0004(6)
O2 0.0343(9) 0.0340(9) 0.0180(8) 0.0051(7) 0.0011(6) -0.0109(7)
O3 0.0125(7) 0.0321(9) 0.0204(7) -0.0024(7) -0.0014(5) -0.0007(6)
O4 0.0247(8) 0.0466(11) 0.0481(11) -0.0123(10) -0.0065(7) 0.0132(8)
O5 0.0334(9) 0.0212(8) 0.0168(7) -0.0030(6) 0.0004(6) 0.0076(6)
O6 0.0231(8) 0.0246(8) 0.0167(7) -0.0065(6) 0.0036(6) 0.0033(6)
O7 0.0165(8) 0.0359(10) 0.0289(8) -0.0101(7) 0.0057(6) -0.0052(7)
C40 0.055(2) 0.0318(16) 0.065(2) -0.0039(15) -0.0071(16) -0.0013(14)
C41 0.047(2) 0.068(3) 0.141(4) -0.024(3) -0.010(2) 0.0069(19)
N2 0.069(2) 0.0433(17) 0.076(2) -0.0020(14) -0.0224(16) 0.0149(15)
Cl1 0.0266(3) 0.0230(3) 0.0183(2) -0.0025(2) 0.00495(18) -0.0068(2)
O8 0.0491(12) 0.0489(13) 0.0737(15) 0.0003(12) 0.0087(11) -0.0021(11)

loop_
_geom_angle_atom_site_label_1
_geom_angle_atom_site_label_2
_geom_angle_atom_site_label_3
_geom_angle
_geom_angle_publ_flag
C3 O1 C33 113.78(15) yes
C23 O2 C25 112.32(19) yes
C2 O3 C31 117.54(16) yes
C19 O6 H6 109.00 ?
C34 N1 C39 118.30(16) yes
H1C N1 H1D 107.00 ?
C34 N1 H1D 108.00 ?
C39 N1 H1D 108.00 ?
C34 N1 H1C 108.00 ?
C39 N1 H1C 108.00 ?
C2 C1 C10 113.54(15) ?
O3 C2 C3 103.00(15) yes
O3 C2 C1 110.27(15) yes
C1 C2 C3 113.99(16) ?
O1 C3 C2 108.03(15) yes
O1 C3 C4 109.83(15) yes
C2 C3 C4 113.65(17) ?
C3 C4 C24 108.15(19) ?
C5 C4 C23 110.11(19) ?
C3 C4 C5 106.24(16) ?
C3 C4 C23 110.89(19) ?
C5 C4 C24 112.0(2) ?
C23 C4 C24 109.41(19) ?
C4 C5 C6 113.89(17) ?
C4 C5 C10 108.53(19) ?
C6 C5 C10 113.48(19) ?
C5 C6 C7 115.2(2) ?
C6 C7 C8 115.65(19) ?
C9 C8 C14 112.87(16) ?
C7 C8 C9 108.12(18) ?
C7 C8 C14 112.93(16) ?
C10 C9 C11 120.41(18) ?
C8 C9 C11 121.73(17) ?
C8 C9 C10 117.86(17) ?
C1 C10 C25 110.92(17) ?
C5 C10 C9 111.60(16) ?
C1 C10 C9 108.34(15) ?
C1 C10 C5 107.31(16) ?
C5 C10 C25 110.16(17) ?
C9 C10 C25 108.50(16) ?
C9 C11 C12 122.21(19) ?
C11 C12 C13 116.17(17) ?
O5 C12 C11 120.74(18) yes
O5 C12 C13 123.04(17) yes
C12 C13 C14 105.30(15) ?
C12 C13 C27 105.88(15) ?
C14 C13 C18 109.69(14) ?
C12 C13 C18 108.82(16) ?
C18 C13 C27 115.23(15) ?
C14 C13 C27 111.36(16) ?
C8 C14 C26 108.15(16) ?
C8 C14 C15 110.64(16) ?
C8 C14 C13 109.55(15) ?
C15 C14 C26 109.70(17) ?
C13 C14 C15 107.68(15) ?
C13 C14 C26 111.13(16) ?
C14 C15 C16 111.04(19) ?
C15 C16 C17 114.42(16) ?
C16 C17 C21 109.57(15) ?
C16 C17 C18 109.24(15) ?
C16 C17 C28 108.83(16) ?
C18 C17 C21 109.34(16) ?
C18 C17 C28 111.37(16) ?
C21 C17 C28 108.46(15) ?
C13 C18 C19 112.79(15) ?
C17 C18 C19 111.18(15) ?
C13 C18 C17 115.87(16) ?
O6 C19 C18 111.72(16) yes
O6 C19 O7 121.77(19) yes
O7 C19 C18 126.47(19) yes
C17 C21 C22 116.82(16) ?
C17 C21 C20 112.75(16) ?
C20 C21 C22 110.26(16) ?
C29 C22 C30 108.50(18) ?
C21 C22 C29 109.06(17) ?
C21 C22 C30 115.63(18) ?
O2 C23 C4 114.15(18) yes
O2 C25 C10 112.11(19) yes
O3 C31 O4 123.6(2) yes
O4 C31 C32 125.6(2) yes
O3 C31 C32 110.8(2) yes
O1 C33 C34 109.58(16) yes
N1 C34 C35 105.52(16) yes
N1 C34 C33 108.15(16) yes
C33 C34 C36 112.07(17) ?
N1 C34 C36 108.38(16) yes
C33 C34 C35 109.67(16) ?
C35 C34 C36 112.74(16) ?
C37 C35 C38 108.25(18) ?
C34 C35 C37 113.23(18) ?
C34 C35 C38 112.84(18) ?
C2 C1 H1A 109.00 ?
C2 C1 H1B 109.00 ?
C10 C1 H1A 109.00 ?
C10 C1 H1B 109.00 ?
H1A C1 H1B 108.00 ?
O3 C2 H2 110.00 ?
C1 C2 H2 110.00 ?
C3 C2 H2 110.00 ?
O1 C3 H3 108.00 ?
C2 C3 H3 108.00 ?
C4 C3 H3 108.00 ?
C4 C5 H5 107.00 ?
C6 C5 H5 107.00 ?
C10 C5 H5 107.00 ?
C5 C6 H6A 108.00 ?
C5 C6 H6B 108.00 ?
C7 C6 H6A 109.00 ?
C7 C6 H6B 109.00 ?
H6A C6 H6B 107.00 ?
C6 C7 H7A 108.00 ?
C6 C7 H7B 108.00 ?
C8 C7 H7A 108.00 ?
C8 C7 H7B 108.00 ?
H7A C7 H7B 107.00 ?
C7 C8 H8 108.00 ?
C9 C8 H8 108.00 ?
C14 C8 H8 108.00 ?
C9 C11 H11 119.00 ?
C12 C11 H11 119.00 ?
C14 C15 H15A 109.00 ?
C14 C15 H15B 109.00 ?
C16 C15 H15A 109.00 ?
C16 C15 H15B 109.00 ?
H15A C15 H15B 108.00 ?
C15 C16 H16A 109.00 ?
C15 C16 H16B 109.00 ?
C17 C16 H16A 109.00 ?
C17 C16 H16B 109.00 ?
H16A C16 H16B 108.00 ?
C13 C18 H18 105.00 ?
C17 C18 H18 105.00 ?
C19 C18 H18 105.00 ?
C21 C20 H20A 109.00 ?
C21 C20 H20B 109.00 ?
C21 C20 H20C 110.00 ?
H20A C20 H20B 109.00 ?
H20A C20 H20C 109.00 ?
H20B C20 H20C 110.00 ?
C17 C21 H21 105.00 ?
C20 C21 H21 105.00 ?
C22 C21 H21 105.00 ?
C21 C22 H22 108.00 ?
C29 C22 H22 108.00 ?
C30 C22 H22 108.00 ?
O2 C23 H23A 109.00 ?
O2 C23 H23B 109.00 ?
C4 C23 H23A 109.00 ?
C4 C23 H23B 109.00 ?
H23A C23 H23B 108.00 ?
C4 C24 H24A 110.00 ?
C4 C24 H24B 109.00 ?
C4 C24 H24C 110.00 ?
H24A C24 H24B 109.00 ?
H24A C24 H24C 109.00 ?
H24B C24 H24C 109.00 ?
O2 C25 H25A 109.00 ?
O2 C25 H25B 109.00 ?
C10 C25 H25A 109.00 ?
C10 C25 H25B 109.00 ?
H25A C25 H25B 108.00 ?
C14 C26 H26A 109.00 ?
C14 C26 H26B 109.00 ?
C14 C26 H26C 109.00 ?
H26A C26 H26B 109.00 ?
H26A C26 H26C 110.00 ?
H26B C26 H26C 109.00 ?
C13 C27 H27A 109.00 ?
C13 C27 H27B 109.00 ?
C13 C27 H27C 109.00 ?
H27A C27 H27B 109.00 ?
H27A C27 H27C 109.00 ?
H27B C27 H27C 109.00 ?
C17 C28 H28A 109.00 ?
C17 C28 H28B 109.00 ?
C17 C28 H28C 109.00 ?
H28A C28 H28B 110.00 ?
H28A C28 H28C 109.00 ?
H28B C28 H28C 109.00 ?
C22 C29 H29A 109.00 ?
C22 C29 H29B 109.00 ?
C22 C29 H29C 109.00 ?
H29A C29 H29B 110.00 ?
H29A C29 H29C 109.00 ?
H29B C29 H29C 110.00 ?
C22 C30 H30A 109.00 ?
C22 C30 H30B 109.00 ?
C22 C30 H30C 110.00 ?
H30A C30 H30B 110.00 ?
H30A C30 H30C 109.00 ?
H30B C30 H30C 109.00 ?
C31 C32 H32A 109.00 ?
C31 C32 H32B 109.00 ?
C31 C32 H32C 109.00 ?
H32A C32 H32B 109.00 ?
H32A C32 H32C 110.00 ?
H32B C32 H32C 109.00 ?
O1 C33 H33A 110.00 ?
O1 C33 H33B 110.00 ?
C34 C33 H33A 110.00 ?
C34 C33 H33B 110.00 ?
H33A C33 H33B 108.00 ?
C34 C35 H35 107.00 ?
C37 C35 H35 107.00 ?
C38 C35 H35 107.00 ?
C34 C36 H36A 110.00 ?
C34 C36 H36B 109.00 ?
C34 C36 H36C 109.00 ?
H36A C36 H36B 109.00 ?
H36A C36 H36C 109.00 ?
H36B C36 H36C 110.00 ?
C35 C37 H37A 110.00 ?
C35 C37 H37B 110.00 ?
C35 C37 H37C 110.00 ?
H37A C37 H37B 109.00 ?
H37A C37 H37C 109.00 ?
H37B C37 H37C 109.00 ?
C35 C38 H38A 110.00 ?
C35 C38 H38B 110.00 ?
C35 C38 H38C 109.00 ?
H38A C38 H38B 109.00 ?
H38A C38 H38C 109.00 ?
H38B C38 H38C 109.00 ?
N1 C39 H39A 109.00 ?
N1 C39 H39B 109.00 ?
N1 C39 H39C 109.00 ?
H39A C39 H39B 109.00 ?
H39A C39 H39C 109.00 ?
H39B C39 H39C 109.00 ?
N2 C40 C41 179.4(4) yes
C40 C41 H41A 109.00 ?
C40 C41 H41B 109.00 ?
C40 C41 H41C 109.00 ?
H41A C41 H41B 110.00 ?
H41A C41 H41C 110.00 ?
H41B C41 H41C 110.00 ?

loop_
_geom_bond_atom_site_label_1
_geom_bond_atom_site_label_2
_geom_bond_distance
_geom_bond_publ_flag
O1 C3 1.433(2) yes
O1 C33 1.428(2) yes
O2 C23 1.424(3) yes
O2 C25 1.427(3) yes
O3 C2 1.465(2) yes
O3 C31 1.346(3) yes
O4 C31 1.190(3) yes
O5 C12 1.216(2) yes
O6 C19 1.342(2) yes
O7 C19 1.204(3) yes
O6 H6 0.8400 ?
N1 C39 1.492(3) yes
N1 C34 1.529(3) yes
N1 H1D 0.9200 ?
N1 H1C 0.9200 ?
N2 C40 1.144(4) yes
C1 C2 1.527(3) ?
C1 C10 1.552(3) ?
C2 C3 1.520(3) ?
C3 C4 1.544(3) ?
C4 C23 1.525(4) ?
C4 C24 1.531(4) ?
C4 C5 1.548(3) ?
C5 C6 1.535(3) ?
C5 C10 1.542(3) ?
C6 C7 1.467(3) ?
C7 C8 1.537(3) ?
C8 C14 1.552(3) ?
C8 C9 1.509(3) ?
C9 C11 1.345(3) ?
C9 C10 1.537(3) ?
C10 C25 1.536(3) ?
C11 C12 1.482(3) ?
C12 C13 1.524(3) ?
C13 C14 1.567(3) ?
C13 C18 1.571(3) ?
C13 C27 1.555(3) ?
C14 C26 1.547(3) ?
C14 C15 1.541(3) ?
C15 C16 1.529(3) ?
C16 C17 1.549(3) ?
C17 C28 1.542(3) ?
C17 C18 1.581(3) ?
C17 C21 1.575(3) ?
C18 C19 1.531(3) ?
C20 C21 1.537(3) ?
C21 C22 1.562(3) ?
C22 C29 1.530(3) ?
C22 C30 1.541(3) ?
C31 C32 1.498(3) ?
C33 C34 1.536(3) ?
C34 C36 1.526(3) ?
C34 C35 1.555(3) ?
C35 C37 1.527(3) ?
C35 C38 1.533(3) ?
C1 H1B 0.9900 ?
C1 H1A 0.9900 ?
C2 H2 1.0000 ?
C3 H3 1.0000 ?
C5 H5 1.0000 ?
C6 H6B 0.9900 ?
C6 H6A 0.9900 ?
C7 H7A 0.9900 ?
C7 H7B 0.9900 ?
C8 H8 1.0000 ?
C11 H11 0.9500 ?
C15 H15A 0.9900 ?
C15 H15B 0.9900 ?
C16 H16A 0.9900 ?
C16 H16B 0.9900 ?
C18 H18 1.0000 ?
C20 H20B 0.9800 ?
C20 H20C 0.9800 ?
C20 H20A 0.9800 ?
C21 H21 1.0000 ?
C22 H22 1.0000 ?
C23 H23A 0.9900 ?
C23 H23B 0.9900 ?
C24 H24B 0.9800 ?
C24 H24C 0.9800 ?
C24 H24A 0.9800 ?
C25 H25A 0.9900 ?
C25 H25B 0.9900 ?
C26 H26A 0.9800 ?
C26 H26B 0.9800 ?
C26 H26C 0.9800 ?
C27 H27B 0.9800 ?
C27 H27C 0.9800 ?
C27 H27A 0.9800 ?
C28 H28A 0.9800 ?
C28 H28B 0.9800 ?
C28 H28C 0.9800 ?
C29 H29A 0.9800 ?
C29 H29B 0.9800 ?
C29 H29C 0.9800 ?
C30 H30B 0.9800 ?
C30 H30C 0.9800 ?
C30 H30A 0.9800 ?
C32 H32B 0.9800 ?
C32 H32C 0.9800 ?
C32 H32A 0.9800 ?
C33 H33B 0.9900 ?
C33 H33A 0.9900 ?
C35 H35 1.0000 ?
C36 H36A 0.9800 ?
C36 H36B 0.9800 ?
C36 H36C 0.9800 ?
C37 H37A 0.9800 ?
C37 H37B 0.9800 ?
C37 H37C 0.9800 ?
C38 H38B 0.9800 ?
C38 H38C 0.9800 ?
C38 H38A 0.9800 ?
C39 H39B 0.9800 ?
C39 H39C 0.9800 ?
C39 H39A 0.9800 ?
C40 C41 1.455(5) ?
C41 H41A 0.9800 ?
C41 H41B 0.9800 ?
C41 H41C 0.9800 ?
